data_1572360
loop_
_publ_author_name
'Kaya, Busra'
'Smith, Henry'
'Chen, Yanbing'
'Azad, Mahan Gholam'
'M Russell, Tiffany'
'Richardson, Vera'
'Bernhardt, Paul V.'
'Dharmasivam, Mahendiran'
'Richardson, Des R.'

_publ_section_title
;
 Targeting lysosomes by design: novel <i>N</i>-acridine thiosemicarbazones
 that enable direct detection of intracellular drug localization and
 overcome P-glycoprotein (Pgp)-mediated resistance.
;
_journal_issue 37
_journal_name_full 'Chemical science'
_journal_page_first 15109
_journal_page_last 15124
_journal_paper_doi 10.1039/d4sc04339a
_journal_volume 15
_journal_year 2024
_chemical_formula_sum 'C26 H19 N5 S'
_chemical_formula_weight 433.52
_space_group_IT_number 14
_space_group_name_Hall '-P 2yn'
_space_group_name_H-M_alt 'P 1 21/n 1'
_symmetry_cell_setting monoclinic
_symmetry_Int_Tables_number 14
_symmetry_space_group_name_Hall '-P 2yn'
_symmetry_space_group_name_H-M 'P 1 21/n 1'
_atom_sites_solution_hydrogens geom
_atom_sites_solution_primary dual
_atom_sites_solution_secondary dual
_audit_conform_dict_location ftp://ftp.iucr.org/pub/cif_core.dic
_audit_conform_dict_name cif_core.dic
_audit_conform_dict_version 2.4.5
_audit_creation_date 2022-07-17T19:19:31-00:00
_audit_creation_method 'WinGX routine CIF_UPDATE'
_audit_update_record
;
2024-05-14 deposited with the CCDC.	2024-07-31 downloaded from the CCDC.
;
_cell_angle_alpha 90
_cell_angle_beta 114.829(11)
_cell_angle_gamma 90
_cell_formula_units_Z 4
_cell_length_a 13.0272(12)
_cell_length_b 12.4547(8)
_cell_length_c 14.7177(13)
_cell_measurement_reflns_used 2429
_cell_measurement_temperature 190(2)
_cell_measurement_theta_max 28.98
_cell_measurement_theta_min 4.15
_cell_measurement_wavelength 0.71073
_cell_volume 2167.2(4)
_computing_cell_refinement 'CrysalisPro (Agilent Technologies,     )'
_computing_data_collection 'CrysalisPro (Agilent Technologies,     )'
_computing_data_reduction 'CrysalisPro (Agilent Technologies,     )'
_computing_molecular_graphics 'Ortep for Windows (Farrugia, 2012)'
_computing_publication_material 'WinGX publication routines (Farrugia, 2012)'
_computing_structure_refinement 'SHELXL-2018/1 (Sheldrick, 2018)'
_computing_structure_solution 'SHELXT-2014/5 (Sheldrick, 2015)'
_diffrn_ambient_temperature 190(2)
_diffrn_detector 'CCD plate'
_diffrn_detector_area_resol_mean 8.02
_diffrn_measured_fraction_theta_full 0.998
_diffrn_measured_fraction_theta_max 0.998
_diffrn_measurement_device '\k-geometry diffractometer'
_diffrn_measurement_device_type 'Agilent Technologies Xcalibur, EosS2, Gemini ultra'
_diffrn_measurement_method '\w scans'
_diffrn_orient_matrix_UB_11 -0.053121
_diffrn_orient_matrix_UB_12 0.023303
_diffrn_orient_matrix_UB_13 -0.009262
_diffrn_orient_matrix_UB_21 -0.017742
_diffrn_orient_matrix_UB_22 -0.049055
_diffrn_orient_matrix_UB_23 0.01343
_diffrn_orient_matrix_UB_31 0.021503
_diffrn_orient_matrix_UB_32 0.01723
_diffrn_orient_matrix_UB_33 0.050534
_diffrn_radiation_monochromator graphite
_diffrn_radiation_probe x-ray
_diffrn_radiation_type MoK\a
_diffrn_radiation_wavelength 0.71073
_diffrn_reflns_av_R_equivalents 0.0462
_diffrn_reflns_av_unetI/netI 0.0611
_diffrn_reflns_Laue_measured_fraction_full 0.998
_diffrn_reflns_Laue_measured_fraction_max 0.998
_diffrn_reflns_limit_h_max 15
_diffrn_reflns_limit_h_min -15
_diffrn_reflns_limit_k_max 14
_diffrn_reflns_limit_k_min -10
_diffrn_reflns_limit_l_max 17
_diffrn_reflns_limit_l_min -17
_diffrn_reflns_number 9220
_diffrn_reflns_point_group_measured_fraction_full 0.998
_diffrn_reflns_point_group_measured_fraction_max 0.998
_diffrn_reflns_reduction_process
;
        Scaled and merged with Sortav
        R.H. Blessing, (1987) Cryst. Rev. 1, 3-58
        R.H. Blessing, (1989) J. Appl. Cryst. 22, 396-397
;
_diffrn_reflns_theta_full 24.996
_diffrn_reflns_theta_max 24.996
_diffrn_reflns_theta_min 3.271
_diffrn_source 'fine-focus sealed X-ray tube'
_diffrn_standards_number 0
_exptl_absorpt_coefficient_mu 0.174
_exptl_absorpt_correction_T_max 1
_exptl_absorpt_correction_T_min 0.978
_exptl_absorpt_correction_type multi-scan
_exptl_absorpt_process_details
;
        CrysAlisPro 1.171.40.84a (Rigaku Oxford Diffraction, 2020)
        Empirical absorption correction using spherical harmonics,
        implemented in SCALE3 ABSPACK scaling algorithm.
;
_exptl_crystal_colour yellow
_exptl_crystal_density_diffrn 1.329
_exptl_crystal_density_method 'not measured'
_exptl_crystal_description prism
_exptl_crystal_F_000 904
_exptl_crystal_size_max 0.4
_exptl_crystal_size_mid 0.2
_exptl_crystal_size_min 0.1
_refine_diff_density_max 0.242
_refine_diff_density_min -0.226
_refine_diff_density_rms 0.044
_refine_ls_extinction_method none
_refine_ls_goodness_of_fit_ref 1.02
_refine_ls_hydrogen_treatment constr
_refine_ls_matrix_type full
_refine_ls_number_constraints 0
_refine_ls_number_parameters 289
_refine_ls_number_reflns 3812
_refine_ls_number_restraints 0
_refine_ls_restrained_S_all 1.02
_refine_ls_R_factor_all 0.0698
_refine_ls_R_factor_gt 0.0477
_refine_ls_shift/su_max 0
_refine_ls_shift/su_mean 0
_refine_ls_structure_factor_coef Fsqd
_refine_ls_weighting_details 'w=1/[\s^2^(Fo^2^)+(0.0406P)^2^] where P=(Fo^2^+2Fc^2^)/3'
_refine_ls_weighting_scheme calc
_refine_ls_wR_factor_gt 0.0965
_refine_ls_wR_factor_ref 0.1086
_reflns_Friedel_coverage 0
_reflns_number_gt 2830
_reflns_number_total 3812
_reflns_threshold_expression 'I > 2\s(I)'
_cod_data_source_file d4sc04339a2.cif
_cod_data_source_block 2247aobp2ga
_cod_depositor_comments 'Adding full bibliography for 1572360--1572364.cif.'
_cod_original_sg_symbol_H-M 'P 21/n'
_cod_database_code 1572360
_shelx_estimated_absorpt_t_min 0.934
_shelx_estimated_absorpt_t_max 0.983
_shelx_shelxl_version_number 2018/1

loop_
_symmetry_equiv_pos_as_xyz
'x, y, z'
'-x+1/2, y+1/2, -z+1/2'
'-x, -y, -z'
'x-1/2, -y-1/2, z-1/2'

loop_
_atom_site_label
_atom_site_type_symbol
_atom_site_fract_x
_atom_site_fract_y
_atom_site_fract_z
_atom_site_U_iso_or_equiv
_atom_site_adp_type
_atom_site_occupancy
_atom_site_site_symmetry_order
_atom_site_calc_flag
_atom_site_refinement_flags_posn
_atom_site_refinement_flags_adp
_atom_site_refinement_flags_occupancy
_atom_site_disorder_assembly
_atom_site_disorder_group
C1 C 0.67437(17) 0.52223(19) 0.07483(15) 0.0277(5) Uani 1 1 d . . . . .
C2 C 0.76494(18) 0.5683(2) 0.06191(16) 0.0351(6) Uani 1 1 d . . . . .
H2 H 0.789771 0.638953 0.085031 0.042 Uiso 1 1 calc R U . . .
C3 C 0.8177(2) 0.5085(2) 0.01451(17) 0.0419(6) Uani 1 1 d . . . . .
H3 H 0.880447 0.53717 0.005583 0.05 Uiso 1 1 calc R U . . .
C4 C 0.7786(2) 0.4072(2) -0.01945(17) 0.0453(7) Uani 1 1 d . . . . .
H4 H 0.813574 0.365065 -0.052334 0.054 Uiso 1 1 calc R U . . .
C5 C 0.6877(2) 0.3678(2) -0.00498(16) 0.0425(6) Uani 1 1 d . . . . .
H5 H 0.660369 0.298036 -0.029235 0.051 Uiso 1 1 calc R U . . .
C6 C 0.62240(16) 0.57986(19) 0.13345(14) 0.0267(5) Uani 1 1 d . . . . .
C7 C 0.62401(17) 0.69903(19) 0.13431(15) 0.0292(5) Uani 1 1 d . . . . .
C8 C 0.64842(17) 0.7552(2) 0.22266(16) 0.0344(6) Uani 1 1 d . . . . .
H8 H 0.66621 0.717366 0.283492 0.041 Uiso 1 1 calc R U . . .
C9 C 0.64671(19) 0.8659(2) 0.22167(19) 0.0436(6) Uani 1 1 d . . . . .
H9 H 0.662665 0.904002 0.282048 0.052 Uiso 1 1 calc R U . . .
C10 C 0.62224(19) 0.9221(2) 0.1345(2) 0.0463(7) Uani 1 1 d . . . . .
H10 H 0.622339 0.99834 0.134913 0.056 Uiso 1 1 calc R U . . .
C11 C 0.5976(2) 0.8671(2) 0.0466(2) 0.0433(6) Uani 1 1 d . . . . .
H11 H 0.579734 0.905493 -0.013981 0.052 Uiso 1 1 calc R U . . .
C12 C 0.59886(18) 0.7560(2) 0.04641(17) 0.0349(6) Uani 1 1 d . . . . .
H12 H 0.582393 0.718384 -0.01429 0.042 Uiso 1 1 calc R U . . .
C13 C 0.53102(16) 0.37871(19) 0.25130(14) 0.0277(5) Uani 1 1 d . . . . .
C14 C 0.45822(17) 0.41300(18) 0.37718(15) 0.0268(5) Uani 1 1 d . . . . .
C15 C 0.34441(17) 0.43808(18) 0.34969(15) 0.0279(5) Uani 1 1 d . . . . .
C16 C 0.27504(18) 0.4916(2) 0.25978(15) 0.0344(6) Uani 1 1 d . . . . .
H16 H 0.305997 0.511797 0.214235 0.041 Uiso 1 1 calc R U . . .
C17 C 0.16547(19) 0.5145(2) 0.23753(17) 0.0422(6) Uani 1 1 d . . . . .
H17 H 0.120748 0.551221 0.177225 0.051 Uiso 1 1 calc R U . . .
C18 C 0.1175(2) 0.4839(2) 0.30355(19) 0.0441(6) Uani 1 1 d . . . . .
H18 H 0.040479 0.500116 0.28728 0.053 Uiso 1 1 calc R U . . .
C19 C 0.17999(19) 0.4320(2) 0.38959(18) 0.0390(6) Uani 1 1 d . . . . .
H19 H 0.14572 0.411126 0.432499 0.047 Uiso 1 1 calc R U . . .
C20 C 0.29632(18) 0.40768(19) 0.41762(16) 0.0299(5) Uani 1 1 d . . . . .
C21 C 0.46424(19) 0.33433(18) 0.52896(15) 0.0307(5) Uani 1 1 d . . . . .
C22 C 0.5276(2) 0.2812(2) 0.62167(17) 0.0407(6) Uani 1 1 d . . . . .
H22 H 0.491363 0.261605 0.663352 0.049 Uiso 1 1 calc R U . . .
C23 C 0.6380(2) 0.2583(2) 0.65107(17) 0.0442(6) Uani 1 1 d . . . . .
H23 H 0.678571 0.223814 0.713605 0.053 Uiso 1 1 calc R U . . .
C24 C 0.6945(2) 0.2849(2) 0.59022(17) 0.0402(6) Uani 1 1 d . . . . .
H24 H 0.772216 0.267675 0.611892 0.048 Uiso 1 1 calc R U . . .
C25 C 0.63783(18) 0.3347(2) 0.50122(16) 0.0335(5) Uani 1 1 d . . . . .
H25 H 0.676498 0.35223 0.460981 0.04 Uiso 1 1 calc R U . . .
C26 C 0.52129(17) 0.36131(18) 0.46702(15) 0.0270(5) Uani 1 1 d . . . . .
N1 N 0.63623(15) 0.42352(17) 0.04173(13) 0.0347(5) Uani 1 1 d . . . . .
N2 N 0.57826(14) 0.53620(15) 0.18881(12) 0.0293(4) Uani 1 1 d . . . . .
N3 N 0.57017(14) 0.42704(15) 0.18967(12) 0.0305(5) Uani 1 1 d . . . . .
H3A H 0.590424 0.387964 0.150109 0.037 Uiso 1 1 calc R U . . .
N4 N 0.50972(14) 0.44538(15) 0.31304(12) 0.0302(4) Uani 1 1 d . . . . .
H4A H 0.52873 0.513309 0.314 0.036 Uiso 1 1 calc R U . . .
N5 N 0.35522(15) 0.35735(16) 0.50490(13) 0.0344(5) Uani 1 1 d . . . . .
S1 S 0.51211(5) 0.24601(5) 0.24651(4) 0.03548(18) Uani 1 1 d . . . . .

loop_
_atom_site_aniso_label
_atom_site_aniso_U_11
_atom_site_aniso_U_22
_atom_site_aniso_U_33
_atom_site_aniso_U_23
_atom_site_aniso_U_13
_atom_site_aniso_U_12
C1 0.0309(12) 0.0264(14) 0.0251(10) 0.0029(10) 0.0112(9) 0.0013(10)
C2 0.0355(13) 0.0356(15) 0.0398(12) 0.0030(12) 0.0213(10) -0.0007(12)
C3 0.0417(14) 0.0447(17) 0.0498(14) 0.0100(14) 0.0294(12) 0.0059(13)
C4 0.0593(17) 0.0437(18) 0.0456(14) 0.0077(14) 0.0344(13) 0.0147(14)
C5 0.0577(16) 0.0336(16) 0.0435(13) -0.0031(13) 0.0285(12) -0.0007(14)
C6 0.0236(11) 0.0310(14) 0.0244(10) -0.0001(11) 0.0088(9) -0.0016(10)
C7 0.0263(11) 0.0291(14) 0.0353(12) -0.0012(11) 0.0161(9) -0.0031(10)
C8 0.0311(12) 0.0355(16) 0.0361(12) -0.0050(12) 0.0136(9) -0.0012(12)
C9 0.0356(13) 0.0373(17) 0.0515(15) -0.0158(14) 0.0119(11) -0.0031(12)
C10 0.0364(14) 0.0248(15) 0.0795(19) -0.0006(15) 0.0260(13) -0.0003(12)
C11 0.0425(14) 0.0353(16) 0.0560(16) 0.0119(14) 0.0246(12) 0.0040(13)
C12 0.0369(13) 0.0327(15) 0.0387(12) 0.0007(12) 0.0194(10) -0.0006(12)
C13 0.0234(11) 0.0313(14) 0.0267(11) -0.0012(11) 0.0088(9) -0.0014(10)
C14 0.0331(12) 0.0207(13) 0.0333(11) -0.0048(11) 0.0204(10) -0.0053(10)
C15 0.0324(12) 0.0196(13) 0.0334(11) -0.0038(10) 0.0153(10) -0.0040(10)
C16 0.0377(14) 0.0330(15) 0.0351(12) -0.0018(12) 0.0177(10) 0.0000(12)
C17 0.0369(14) 0.0394(17) 0.0446(13) -0.0020(13) 0.0114(11) 0.0030(12)
C18 0.0282(13) 0.0366(16) 0.0679(17) -0.0044(15) 0.0207(12) -0.0009(12)
C19 0.0384(14) 0.0282(15) 0.0611(16) -0.0018(13) 0.0314(12) -0.0015(12)
C20 0.0335(12) 0.0207(13) 0.0409(13) -0.0027(11) 0.0210(10) -0.0023(11)
C21 0.0388(13) 0.0208(13) 0.0366(12) -0.0014(11) 0.0199(10) -0.0033(11)
C22 0.0521(16) 0.0330(15) 0.0422(13) 0.0048(13) 0.0247(12) -0.0010(12)
C23 0.0560(16) 0.0336(16) 0.0379(13) 0.0071(13) 0.0147(11) 0.0040(14)
C24 0.0382(13) 0.0335(16) 0.0416(13) -0.0040(12) 0.0095(11) 0.0033(12)
C25 0.0336(12) 0.0299(14) 0.0387(12) -0.0055(12) 0.0167(10) -0.0025(11)
C26 0.0312(12) 0.0205(13) 0.0319(11) -0.0047(10) 0.0159(9) -0.0047(10)
N1 0.0419(11) 0.0331(13) 0.0329(10) -0.0054(10) 0.0195(9) -0.0034(10)
N2 0.0311(10) 0.0260(12) 0.0321(10) -0.0008(9) 0.0147(8) -0.0033(9)
N3 0.0393(11) 0.0263(12) 0.0336(10) -0.0014(9) 0.0228(9) -0.0019(9)
N4 0.0365(10) 0.0245(11) 0.0375(10) -0.0025(9) 0.0233(9) -0.0051(9)
N5 0.0396(11) 0.0275(12) 0.0441(11) 0.0017(10) 0.0254(9) -0.0019(9)
S1 0.0448(4) 0.0270(4) 0.0365(3) -0.0024(3) 0.0190(3) -0.0053(3)

loop_
_atom_type_symbol
_atom_type_description
_atom_type_scat_dispersion_real
_atom_type_scat_dispersion_imag
_atom_type_scat_source
C C 0.0033 0.0016 'International Tables Vol C Tables 4.2.6.8 and 6.1.1.4'
H H 0 0 'International Tables Vol C Tables 4.2.6.8 and 6.1.1.4'
N N 0.0061 0.0033 'International Tables Vol C Tables 4.2.6.8 and 6.1.1.4'
S S 0.1246 0.1234 'International Tables Vol C Tables 4.2.6.8 and 6.1.1.4'

loop_
_geom_angle_atom_site_label_1
_geom_angle_atom_site_label_2
_geom_angle_atom_site_label_3
_geom_angle
_geom_angle_site_symmetry_1
_geom_angle_site_symmetry_3
_geom_angle_publ_flag
N1 C1 C2 122.27(19) . . ?
N1 C1 C6 117.70(18) . . ?
C2 C1 C6 119.9(2) . . ?
C3 C2 C1 118.3(2) . . ?
C4 C3 C2 119.4(2) . . ?
C3 C4 C5 118.8(2) . . ?
N1 C5 C4 122.9(2) . . ?
N2 C6 C7 114.96(18) . . ?
N2 C6 C1 126.3(2) . . ?
C7 C6 C1 118.67(18) . . ?
C12 C7 C8 119.1(2) . . ?
C12 C7 C6 120.4(2) . . ?
C8 C7 C6 120.5(2) . . ?
C9 C8 C7 119.8(2) . . ?
C10 C9 C8 120.9(2) . . ?
C9 C10 C11 119.7(2) . . ?
C10 C11 C12 120.0(2) . . ?
C11 C12 C7 120.5(2) . . ?
N4 C13 N3 114.9(2) . . ?
N4 C13 S1 124.91(16) . . ?
N3 C13 S1 120.17(16) . . ?
C26 C14 C15 120.73(17) . . ?
C26 C14 N4 120.45(17) . . ?
C15 C14 N4 118.77(19) . . ?
C14 C15 C16 123.94(18) . . ?
C14 C15 C20 117.34(19) . . ?
C16 C15 C20 118.72(19) . . ?
C17 C16 C15 121.3(2) . . ?
C16 C17 C18 120.3(2) . . ?
C19 C18 C17 120.6(2) . . ?
C18 C19 C20 121.5(2) . . ?
N5 C20 C19 119.13(18) . . ?
N5 C20 C15 123.22(19) . . ?
C19 C20 C15 117.6(2) . . ?
N5 C21 C22 118.34(18) . . ?
N5 C21 C26 123.7(2) . . ?
C22 C21 C26 118.0(2) . . ?
C23 C22 C21 121.1(2) . . ?
C22 C23 C24 121.0(2) . . ?
C25 C24 C23 120.1(2) . . ?
C24 C25 C26 121.0(2) . . ?
C14 C26 C25 124.18(18) . . ?
C14 C26 C21 117.12(18) . . ?
C25 C26 C21 118.70(19) . . ?
C5 N1 C1 118.28(19) . . ?
C6 N2 N3 118.67(17) . . ?
C13 N3 N2 120.10(17) . . ?
C13 N4 C14 124.13(19) . . ?
C21 N5 C20 117.92(17) . . ?

loop_
_geom_bond_atom_site_label_1
_geom_bond_atom_site_label_2
_geom_bond_distance
_geom_bond_site_symmetry_2
_geom_bond_publ_flag
C1 N1 1.339(3) . ?
C1 C2 1.395(3) . ?
C1 C6 1.486(3) . ?
C2 C3 1.385(3) . ?
C3 C4 1.373(4) . ?
C4 C5 1.379(3) . ?
C5 N1 1.338(3) . ?
C6 N2 1.298(2) . ?
C6 C7 1.484(3) . ?
C7 C12 1.388(3) . ?
C7 C8 1.390(3) . ?
C8 C9 1.380(3) . ?
C9 C10 1.376(3) . ?
C10 C11 1.377(3) . ?
C11 C12 1.384(3) . ?
C13 N4 1.343(3) . ?
C13 N3 1.354(2) . ?
C13 S1 1.668(2) . ?
C14 C26 1.388(3) . ?
C14 C15 1.398(3) . ?
C14 N4 1.427(2) . ?
C15 C16 1.417(3) . ?
C15 C20 1.436(3) . ?
C16 C17 1.354(3) . ?
C17 C18 1.411(3) . ?
C18 C19 1.349(3) . ?
C19 C20 1.426(3) . ?
C20 N5 1.343(3) . ?
C21 N5 1.342(3) . ?
C21 C22 1.427(3) . ?
C21 C26 1.437(3) . ?
C22 C23 1.346(3) . ?
C23 C24 1.417(3) . ?
C24 C25 1.354(3) . ?
C25 C26 1.423(3) . ?
N2 N3 1.364(2) . ?
